data_4065865
loop_
_publ_author_name
'Christiansen, Andrea'
'Selent, Detlef'
'Spannenberg, Anke'
'Baumann, Wolfgang'
'Franke, Robert'
'B\"orner, Armin'

_publ_section_title
;
 Reaction of Secondary Phosphine Oxides with Rhodium(I)
;
_journal_issue 14
_journal_name_full Organometallics
_journal_page_first 3139
_journal_paper_doi 10.1021/om100171p
_journal_volume 29
_journal_year 2010
_chemical_formula_sum 'C28 H12 B F18 N4 O2 P2 Rh'
_chemical_formula_weight 954.08
_chemical_name_systematic
; 
 ? 
;
_space_group_IT_number 14
_symmetry_cell_setting monoclinic
_symmetry_space_group_name_Hall '-P 2yn'
_symmetry_space_group_name_H-M 'P 1 21/n 1'
_atom_sites_solution_hydrogens geom
_atom_sites_solution_primary direct
_atom_sites_solution_secondary difmap
_audit_creation_method SHELXL-97
_cell_angle_alpha 90.00
_cell_angle_beta 106.718(2)
_cell_angle_gamma 90.00
_cell_formula_units_Z 4
_cell_length_a 11.8043(3)
_cell_length_b 17.4829(4)
_cell_length_c 16.1498(4)
_cell_measurement_reflns_used 3749
_cell_measurement_temperature 200(2)
_cell_measurement_theta_max 59.57
_cell_measurement_theta_min 2.21
_cell_volume 3192.02(14)
_computing_cell_refinement X-AREA
_computing_data_collection 'X-AREA (Stoe & Cie, 2005)'
_computing_data_reduction X-AREA
_computing_molecular_graphics 'XP in SHELXTL'
_computing_publication_material 'SHELXTL (Sheldrick, 2008)'
_computing_structure_refinement 'SHELXL-97 (Sheldrick, 2008)'
_computing_structure_solution 'SIR2004 (J. Appl. Cryst. 2005, 38, 381)'
_diffrn_ambient_temperature 200(2)
_diffrn_measured_fraction_theta_full 1.000
_diffrn_measured_fraction_theta_max 1.000
_diffrn_measurement_device_type 'STOE IPDS II'
_diffrn_measurement_method 'rotation method'
_diffrn_radiation_monochromator graphite
_diffrn_radiation_source 'fine-focus sealed tube'
_diffrn_radiation_type MoK\a
_diffrn_radiation_wavelength 0.71073
_diffrn_reflns_av_R_equivalents 0.0749
_diffrn_reflns_av_sigmaI/netI 0.0525
_diffrn_reflns_limit_h_max 15
_diffrn_reflns_limit_h_min -15
_diffrn_reflns_limit_k_max 22
_diffrn_reflns_limit_k_min -22
_diffrn_reflns_limit_l_max 20
_diffrn_reflns_limit_l_min -20
_diffrn_reflns_number 52198
_diffrn_reflns_theta_full 27.50
_diffrn_reflns_theta_max 27.50
_diffrn_reflns_theta_min 1.76
_exptl_absorpt_coefficient_mu 0.779
_exptl_absorpt_correction_type none
_exptl_crystal_colour yellow
_exptl_crystal_density_diffrn 1.985
_exptl_crystal_density_method 'not measured'
_exptl_crystal_description prism
_exptl_crystal_F_000 1864
_exptl_crystal_size_max 0.35
_exptl_crystal_size_mid 0.25
_exptl_crystal_size_min 0.10
_refine_diff_density_max 0.893
_refine_diff_density_min -0.582
_refine_diff_density_rms 0.060
_refine_ls_extinction_method none
_refine_ls_goodness_of_fit_ref 0.905
_refine_ls_hydrogen_treatment mixed
_refine_ls_matrix_type full
_refine_ls_number_parameters 519
_refine_ls_number_reflns 7331
_refine_ls_number_restraints 34
_refine_ls_restrained_S_all 0.915
_refine_ls_R_factor_all 0.0539
_refine_ls_R_factor_gt 0.0316
_refine_ls_shift/su_max 0.001
_refine_ls_shift/su_mean 0.000
_refine_ls_structure_factor_coef Fsqd
_refine_ls_weighting_details 'calc w=1/[\s^2^(Fo^2^)+(0.0279P)^2^+0.0000P] where P=(Fo^2^+2Fc^2^)/3'
_refine_ls_weighting_scheme calc
_refine_ls_wR_factor_gt 0.0576
_refine_ls_wR_factor_ref 0.0614
_reflns_number_gt 5423
_reflns_number_total 7331
_reflns_threshold_expression >2sigma(I)
_cod_data_source_file om100171p_si_001.cif
_cod_data_source_block 13
_cod_original_cell_volume 3192.01(13)
_cod_original_sg_symbol_H-M P2(1)/n
_cod_database_code 4065865

loop_
_symmetry_equiv_pos_as_xyz
'x, y, z'
'-x+1/2, y+1/2, -z+1/2'
'-x, -y, -z'
'x-1/2, -y-1/2, z-1/2'

loop_
_atom_site_label
_atom_site_type_symbol
_atom_site_fract_x
_atom_site_fract_y
_atom_site_fract_z
_atom_site_U_iso_or_equiv
_atom_site_adp_type
_atom_site_occupancy
_atom_site_symmetry_multiplicity
_atom_site_calc_flag
_atom_site_refinement_flags
_atom_site_disorder_assembly
_atom_site_disorder_group
Rh1 Rh 0.559828(17) 0.145793(11) 0.720166(13) 0.02516(5) Uani 1 1 d . A .
P1 P 0.70334(6) 0.21890(4) 0.69717(4) 0.02837(14) Uani 1 1 d . . .
P2 P 0.59122(6) 0.20805(4) 0.84502(4) 0.02646(13) Uani 1 1 d . . .
F1 F 0.74095(16) 0.15622(10) 0.52518(11) 0.0481(4) Uani 1 1 d . . .
F2 F 0.66599(18) 0.21996(13) 0.36900(11) 0.0605(5) Uani 1 1 d . . .
F3 F 0.5160(2) 0.42343(12) 0.46972(16) 0.0725(6) Uani 1 1 d . . .
F4 F 0.57301(19) 0.36769(11) 0.63028(14) 0.0624(5) Uani 1 1 d . . .
F5 F 0.79782(15) 0.05422(10) 0.75979(13) 0.0535(5) Uani 1 1 d . . .
F6 F 1.01265(19) -0.00084(13) 0.77497(16) 0.0736(6) Uani 1 1 d . . .
F7 F 1.13565(16) 0.22079(14) 0.68946(14) 0.0685(6) Uani 1 1 d . . .
F8 F 0.92192(17) 0.28411(11) 0.65969(13) 0.0575(5) Uani 1 1 d . . .
F9 F 0.37958(15) 0.28368(11) 0.70403(11) 0.0468(4) Uani 1 1 d . . .
F10 F 0.2505(2) 0.40184(14) 0.72817(15) 0.0793(7) Uani 1 1 d . . .
F11 F 0.45063(19) 0.42363(10) 1.00872(14) 0.0611(5) Uani 1 1 d . . .
F12 F 0.58602(16) 0.30340(10) 1.00146(11) 0.0458(4) Uani 1 1 d . . .
F13 F 0.38198(15) 0.17892(9) 0.92812(12) 0.0462(4) Uani 1 1 d . . .
F14 F 0.3895(2) 0.08666(11) 1.06068(13) 0.0641(6) Uani 1 1 d . . .
F15 F 0.7595(2) 0.01144(13) 1.08333(15) 0.0840(7) Uani 1 1 d . . .
F16 F 0.77362(17) 0.10111(12) 0.95280(14) 0.0645(6) Uani 1 1 d . . .
F17 F 0.89033(14) 0.30123(10) 0.88426(13) 0.0515(5) Uani 1 1 d . . .
F18 F 0.72572(16) 0.37525(9) 0.85697(12) 0.0484(4) Uani 1 1 d . . .
O1 O 0.74466(19) 0.29225(11) 0.75200(13) 0.0412(5) Uani 1 1 d . . .
O2 O 0.71477(16) 0.24525(11) 0.88589(12) 0.0345(4) Uani 1 1 d . . .
C1 C 0.6651(2) 0.25985(15) 0.58763(18) 0.0322(6) Uani 1 1 d . . .
C2 C 0.6848(2) 0.22404(16) 0.51670(18) 0.0358(6) Uani 1 1 d . . .
C3 C 0.6467(3) 0.25662(19) 0.43647(19) 0.0438(7) Uani 1 1 d . . .
C4 C 0.5714(3) 0.35678(19) 0.4859(2) 0.0491(7) Uani 1 1 d . . .
C5 C 0.6032(3) 0.32812(17) 0.5690(2) 0.0414(7) Uani 1 1 d . . .
C6 C 0.8466(2) 0.17198(15) 0.70608(17) 0.0312(6) Uani 1 1 d . . .
C7 C 0.8754(2) 0.09864(17) 0.73756(19) 0.0386(6) Uani 1 1 d . . .
C8 C 0.9880(3) 0.0705(2) 0.7471(2) 0.0486(8) Uani 1 1 d . . .
C9 C 1.0478(3) 0.1791(2) 0.7040(2) 0.0485(8) Uani 1 1 d . . .
C10 C 0.9387(3) 0.21256(18) 0.68996(19) 0.0407(7) Uani 1 1 d . . .
C11 C 0.4906(2) 0.28708(14) 0.85180(17) 0.0287(5) Uani 1 1 d . . .
C12 C 0.4030(2) 0.31518(16) 0.78256(18) 0.0352(6) Uani 1 1 d . . .
C13 C 0.3368(3) 0.37712(18) 0.7945(2) 0.0483(8) Uani 1 1 d . . .
C14 C 0.4355(3) 0.38736(16) 0.9334(2) 0.0428(7) Uani 1 1 d . . .
C15 C 0.5054(2) 0.32646(15) 0.92920(18) 0.0339(6) Uani 1 1 d . . .
C16 C 0.5810(2) 0.14847(16) 0.93616(15) 0.0318(5) Uani 1 1 d . . .
C17 C 0.4821(2) 0.14092(15) 0.96578(17) 0.0352(6) Uani 1 1 d . . .
C18 C 0.4858(3) 0.09376(17) 1.0340(2) 0.0461(8) Uani 1 1 d . . .
C19 C 0.6691(3) 0.05651(18) 1.0454(2) 0.0532(8) Uani 1 1 d . . .
C20 C 0.6764(3) 0.10303(18) 0.9786(2) 0.0436(7) Uani 1 1 d . . .
C21 C 0.4745(3) 0.1118(3) 0.5790(2) 0.0630(11) Uani 1 1 d D . .
C22A C 0.3426(3) 0.1237(3) 0.5705(4) 0.0361(17) Uiso 0.490(8) 1 d PD A 1
H22A H 0.3281 0.1782 0.5805 0.043 Uiso 0.490(8) 1 calc PR A 1
H22B H 0.2949 0.1102 0.5112 0.043 Uiso 0.490(8) 1 calc PR A 1
C23A C 0.3043(5) 0.0738(4) 0.6361(2) 0.0393(16) Uiso 0.490(8) 1 d PD A 1
H23A H 0.2207 0.0843 0.6328 0.047 Uiso 0.490(8) 1 calc PR A 1
H23B H 0.3121 0.0190 0.6235 0.047 Uiso 0.490(8) 1 calc PR A 1
C22B C 0.3508(4) 0.0766(3) 0.5627(4) 0.0422(17) Uiso 0.510(8) 1 d PD A 2
H22C H 0.3559 0.0201 0.5639 0.051 Uiso 0.510(8) 1 calc PR A 2
H22D H 0.2992 0.0926 0.5054 0.051 Uiso 0.510(8) 1 calc PR A 2
C23B C 0.3005(4) 0.1055(4) 0.6349(2) 0.0324(14) Uiso 0.510(8) 1 d PD A 2
H23C H 0.2824 0.1607 0.6259 0.039 Uiso 0.510(8) 1 calc PR A 2
H23D H 0.2254 0.0784 0.6305 0.039 Uiso 0.510(8) 1 calc PR A 2
C24 C 0.3848(3) 0.09368(18) 0.72620(17) 0.0438(8) Uani 1 1 d D . .
C25 C 0.4700(4) 0.04203(15) 0.7591(2) 0.0506(9) Uani 1 1 d D A .
C26A C 0.4723(6) -0.0318(2) 0.7085(4) 0.0451(17) Uiso 0.531(10) 1 d PD A 1
H26A H 0.3929 -0.0430 0.6690 0.054 Uiso 0.531(10) 1 calc PR A 1
H26B H 0.4978 -0.0755 0.7485 0.054 Uiso 0.531(10) 1 calc PR A 1
C27A C 0.5614(6) -0.0176(3) 0.6568(5) 0.0495(19) Uiso 0.531(10) 1 d PD A 1
H27A H 0.5480 -0.0573 0.6113 0.059 Uiso 0.531(10) 1 calc PR A 1
H27B H 0.6417 -0.0261 0.6964 0.059 Uiso 0.531(10) 1 calc PR A 1
C26B C 0.5279(6) -0.0229(3) 0.7214(3) 0.0406(19) Uiso 0.469(10) 1 d PD A 2
H26C H 0.6136 -0.0235 0.7523 0.049 Uiso 0.469(10) 1 calc PR A 2
H26D H 0.4945 -0.0721 0.7337 0.049 Uiso 0.469(10) 1 calc PR A 2
C27B C 0.5135(8) -0.0189(3) 0.6238(4) 0.051(2) Uiso 0.469(10) 1 d PD A 2
H27C H 0.5601 -0.0594 0.6058 0.061 Uiso 0.469(10) 1 calc PR A 2
H27D H 0.4295 -0.0239 0.5898 0.061 Uiso 0.469(10) 1 calc PR A 2
C28 C 0.5615(3) 0.06067(18) 0.6131(2) 0.0556(10) Uani 1 1 d D A .
N1 N 0.5919(2) 0.32166(16) 0.42019(18) 0.0472(6) Uani 1 1 d . . .
N2 N 1.0726(2) 0.10922(19) 0.73080(18) 0.0519(7) Uani 1 1 d . . .
N3 N 0.3523(3) 0.41286(14) 0.8679(2) 0.0515(7) Uani 1 1 d . . .
N4 N 0.5762(3) 0.05203(15) 1.07326(17) 0.0541(7) Uani 1 1 d . . .
B1 B 0.7706(3) 0.30509(18) 0.8457(2) 0.0358(7) Uani 1 1 d . . .
H21 H 0.494(3) 0.1504(18) 0.551(2) 0.049(9) Uiso 1 1 d . . .
H24 H 0.361(3) 0.1291(17) 0.764(2) 0.041(8) Uiso 1 1 d . . .
H25 H 0.504(3) 0.044(2) 0.818(3) 0.063(11) Uiso 1 1 d . . .
H28 H 0.632(3) 0.0701(18) 0.604(2) 0.052(9) Uiso 1 1 d . . .

loop_
_atom_site_aniso_label
_atom_site_aniso_U_11
_atom_site_aniso_U_22
_atom_site_aniso_U_33
_atom_site_aniso_U_23
_atom_site_aniso_U_13
_atom_site_aniso_U_12
Rh1 0.02537(9) 0.03194(9) 0.02005(9) 0.00048(9) 0.00952(7) 0.00071(9)
P1 0.0296(3) 0.0336(3) 0.0254(3) -0.0012(3) 0.0135(3) -0.0011(3)
P2 0.0247(3) 0.0347(3) 0.0209(3) 0.0013(2) 0.0082(3) 0.0034(3)
F1 0.0636(11) 0.0515(10) 0.0331(9) -0.0002(8) 0.0201(8) 0.0185(9)
F2 0.0686(13) 0.0891(14) 0.0268(10) 0.0036(9) 0.0186(9) 0.0083(11)
F3 0.0707(14) 0.0598(12) 0.0883(17) 0.0308(11) 0.0249(13) 0.0254(11)
F4 0.0787(14) 0.0532(11) 0.0652(13) 0.0027(9) 0.0364(11) 0.0251(10)
F5 0.0429(10) 0.0454(10) 0.0750(14) 0.0156(9) 0.0213(10) 0.0042(8)
F6 0.0614(13) 0.0726(14) 0.0862(17) 0.0158(12) 0.0205(12) 0.0333(11)
F7 0.0371(10) 0.1134(17) 0.0646(14) -0.0138(12) 0.0298(10) -0.0213(11)
F8 0.0509(11) 0.0638(12) 0.0651(13) 0.0121(10) 0.0284(10) -0.0119(9)
F9 0.0432(10) 0.0635(11) 0.0303(10) 0.0087(8) 0.0049(8) 0.0119(8)
F10 0.0722(14) 0.0927(16) 0.0693(16) 0.0310(13) 0.0144(12) 0.0509(13)
F11 0.0828(14) 0.0452(10) 0.0665(14) -0.0199(9) 0.0392(12) -0.0046(9)
F12 0.0510(10) 0.0520(10) 0.0302(9) -0.0092(7) 0.0050(8) 0.0017(8)
F13 0.0415(9) 0.0458(9) 0.0607(12) 0.0110(8) 0.0295(9) 0.0056(7)
F14 0.1005(16) 0.0565(11) 0.0534(13) -0.0023(9) 0.0512(12) -0.0221(11)
F15 0.1021(18) 0.0732(14) 0.0558(14) 0.0235(11) -0.0105(13) 0.0324(13)
F16 0.0480(11) 0.0818(14) 0.0623(14) 0.0154(11) 0.0136(10) 0.0312(10)
F17 0.0277(8) 0.0552(10) 0.0665(13) 0.0018(9) 0.0057(8) -0.0041(7)
F18 0.0569(11) 0.0423(9) 0.0463(11) -0.0111(7) 0.0154(9) 0.0089(8)
O1 0.0565(13) 0.0377(10) 0.0354(11) -0.0083(8) 0.0230(10) -0.0123(9)
O2 0.0268(9) 0.0496(11) 0.0257(10) -0.0027(8) 0.0051(8) -0.0007(8)
C1 0.0312(14) 0.0374(14) 0.0318(15) 0.0032(11) 0.0151(12) -0.0016(11)
C2 0.0337(14) 0.0448(15) 0.0309(15) 0.0041(11) 0.0124(12) 0.0016(12)
C3 0.0370(16) 0.067(2) 0.0291(16) 0.0063(14) 0.0122(13) -0.0046(14)
C4 0.0379(15) 0.0489(16) 0.062(2) 0.0202(17) 0.0163(15) 0.0062(14)
C5 0.0399(16) 0.0435(15) 0.0469(19) 0.0050(13) 0.0222(14) 0.0049(12)
C6 0.0252(12) 0.0459(14) 0.0237(13) -0.0035(10) 0.0090(11) -0.0012(10)
C7 0.0355(15) 0.0477(16) 0.0337(16) -0.0019(12) 0.0120(13) 0.0034(12)
C8 0.0416(17) 0.063(2) 0.0395(19) -0.0031(15) 0.0095(15) 0.0125(15)
C9 0.0289(15) 0.090(2) 0.0309(18) -0.0139(15) 0.0155(14) -0.0119(15)
C10 0.0388(16) 0.0546(17) 0.0305(16) -0.0005(13) 0.0130(13) -0.0052(13)
C11 0.0294(13) 0.0308(12) 0.0280(14) 0.0031(10) 0.0118(11) -0.0007(10)
C12 0.0344(14) 0.0413(15) 0.0317(15) 0.0075(11) 0.0125(12) 0.0030(11)
C13 0.0455(18) 0.0500(17) 0.052(2) 0.0210(14) 0.0188(16) 0.0177(14)
C14 0.0534(19) 0.0333(14) 0.051(2) -0.0050(13) 0.0298(17) -0.0030(13)
C15 0.0362(15) 0.0327(12) 0.0348(16) -0.0022(11) 0.0137(13) -0.0040(11)
C16 0.0390(14) 0.0367(12) 0.0195(12) -0.0012(11) 0.0082(10) 0.0052(12)
C17 0.0470(15) 0.0321(13) 0.0304(14) -0.0009(11) 0.0174(12) 0.0026(12)
C18 0.076(2) 0.0382(15) 0.0315(17) -0.0058(12) 0.0262(16) -0.0133(15)
C19 0.073(2) 0.0457(17) 0.0289(17) 0.0073(13) -0.0050(16) 0.0098(16)
C20 0.0452(17) 0.0513(18) 0.0324(17) 0.0023(13) 0.0082(14) 0.0105(14)
C21 0.0418(19) 0.129(3) 0.0196(16) -0.0077(18) 0.0107(14) -0.029(2)
C24 0.0494(18) 0.0544(18) 0.0367(17) -0.0097(14) 0.0271(15) -0.0228(15)
C25 0.094(3) 0.0366(15) 0.0275(17) 0.0004(12) 0.0272(17) -0.0186(17)
C28 0.056(2) 0.072(2) 0.053(2) -0.0355(18) 0.0378(19) -0.0283(18)
N1 0.0376(14) 0.0612(16) 0.0424(16) 0.0189(12) 0.0108(12) 0.0009(12)
N2 0.0337(14) 0.084(2) 0.0376(16) -0.0076(14) 0.0101(12) 0.0102(14)
N3 0.0601(18) 0.0407(13) 0.062(2) 0.0087(13) 0.0312(16) 0.0146(12)
N4 0.090(2) 0.0430(14) 0.0249(14) 0.0041(11) 0.0090(14) -0.0035(15)
B1 0.0313(16) 0.0408(16) 0.0354(18) -0.0078(13) 0.0097(14) -0.0004(13)

loop_
_atom_type_symbol
_atom_type_description
_atom_type_scat_dispersion_real
_atom_type_scat_dispersion_imag
_atom_type_scat_source
C C 0.0033 0.0016 'International Tables Vol C Tables 4.2.6.8 and 6.1.1.4'
H H 0.0000 0.0000 'International Tables Vol C Tables 4.2.6.8 and 6.1.1.4'
B B 0.0013 0.0007 'International Tables Vol C Tables 4.2.6.8 and 6.1.1.4'
N N 0.0061 0.0033 'International Tables Vol C Tables 4.2.6.8 and 6.1.1.4'
O O 0.0106 0.0060 'International Tables Vol C Tables 4.2.6.8 and 6.1.1.4'
F F 0.0171 0.0103 'International Tables Vol C Tables 4.2.6.8 and 6.1.1.4'
P P 0.1023 0.0942 'International Tables Vol C Tables 4.2.6.8 and 6.1.1.4'
Rh Rh -1.1178 0.9187 'International Tables Vol C Tables 4.2.6.8 and 6.1.1.4'

loop_
_geom_angle_atom_site_label_1
_geom_angle_atom_site_label_2
_geom_angle_atom_site_label_3
_geom_angle
P2 Rh1 P1 86.24(2)
P2 Rh1 C25 96.23(7)
P1 Rh1 C25 159.29(10)
P2 Rh1 C24 94.20(7)
P1 Rh1 C24 166.39(9)
C25 Rh1 C24 34.19(12)
P2 Rh1 C28 165.45(10)
P1 Rh1 C28 94.29(8)
C25 Rh1 C28 78.26(11)
C24 Rh1 C28 88.69(11)
P2 Rh1 C21 159.95(11)
P1 Rh1 C21 96.93(9)
C25 Rh1 C21 87.80(13)
C24 Rh1 C21 78.14(10)
C28 Rh1 C21 34.40(14)
O1 P1 C1 100.17(12)
O1 P1 C6 101.05(12)
C1 P1 C6 102.34(12)
O1 P1 Rh1 120.34(8)
C1 P1 Rh1 113.19(9)
C6 P1 Rh1 116.96(9)
O2 P2 C16 99.57(11)
O2 P2 C11 101.65(11)
C16 P2 C11 100.69(11)
O2 P2 Rh1 118.62(7)
C16 P2 Rh1 114.63(9)
C11 P2 Rh1 118.52(9)
B1 O1 P1 130.51(18)
B1 O2 P2 126.07(18)
C2 C1 C5 114.5(3)
C2 C1 P1 124.5(2)
C5 C1 P1 120.8(2)
F1 C2 C3 118.8(3)
F1 C2 C1 120.7(2)
C3 C2 C1 120.6(3)
N1 C3 F2 116.5(3)
N1 C3 C2 124.5(3)
F2 C3 C2 119.0(3)
N1 C4 F3 116.6(3)
N1 C4 C5 123.8(3)
F3 C4 C5 119.5(3)
F4 C5 C4 118.4(3)
F4 C5 C1 121.4(3)
C4 C5 C1 120.2(3)
C10 C6 C7 114.9(3)
C10 C6 P1 120.6(2)
C7 C6 P1 124.2(2)
F5 C7 C8 118.5(3)
F5 C7 C6 121.8(2)
C8 C7 C6 119.7(3)
N2 C8 F6 116.9(3)
N2 C8 C7 124.4(3)
F6 C8 C7 118.7(3)
N2 C9 F7 117.2(3)
N2 C9 C10 124.4(3)
F7 C9 C10 118.4(3)
F8 C10 C9 119.5(3)
F8 C10 C6 120.4(3)
C9 C10 C6 120.1(3)
C12 C11 C15 115.0(2)
C12 C11 P2 124.4(2)
C15 C11 P2 120.4(2)
F9 C12 C11 121.7(2)
F9 C12 C13 119.0(3)
C11 C12 C13 119.3(3)
N3 C13 F10 117.0(3)
N3 C13 C12 124.4(3)
F10 C13 C12 118.6(3)
N3 C14 F11 116.8(3)
N3 C14 C15 123.7(3)
F11 C14 C15 119.5(3)
F12 C15 C14 118.7(3)
F12 C15 C11 120.5(2)
C14 C15 C11 120.7(3)
C20 C16 C17 114.7(2)
C20 C16 P2 119.3(2)
C17 C16 P2 125.8(2)
F13 C17 C18 119.0(3)
F13 C17 C16 121.0(2)
C18 C17 C16 120.0(3)
N4 C18 F14 116.6(3)
N4 C18 C17 124.3(3)
F14 C18 C17 119.0(3)
N4 C19 F15 116.7(3)
N4 C19 C20 123.8(3)
F15 C19 C20 119.4(4)
F16 C20 C19 119.1(3)
F16 C20 C16 120.7(3)
C19 C20 C16 120.1(3)
C28 C21 C22B 112.2(4)
C28 C21 C22A 139.2(4)
C28 C21 Rh1 72.65(19)
C22B C21 Rh1 113.6(3)
C22A C21 Rh1 101.5(3)
C23A C22A C21 110.6(4)
C24 C23A C22A 107.5(4)
C21 C22B C23B 107.1(4)
C24 C23B C22B 113.5(4)
C25 C24 C23A 114.4(4)
C25 C24 C23B 132.4(3)
C25 C24 Rh1 72.67(18)
C23A C24 Rh1 111.8(2)
C23B C24 Rh1 104.4(3)
C24 C25 C26A 118.8(4)
C24 C25 C26B 135.0(4)
C24 C25 Rh1 73.14(16)
C26A C25 Rh1 116.2(2)
C26B C25 Rh1 100.5(3)
C25 C26A C27A 105.9(4)
C26A C27A C28 118.9(4)
C27B C26B C25 116.2(4)
C28 C27B C26B 102.8(4)
C21 C28 C27B 112.6(4)
C21 C28 C27A 132.3(4)
C21 C28 Rh1 72.95(19)
C27B C28 Rh1 115.0(3)
C27A C28 Rh1 103.3(3)
C3 N1 C4 116.4(3)
C8 N2 C9 116.5(3)
C14 N3 C13 116.9(3)
C18 N4 C19 116.9(3)
F18 B1 F17 111.8(2)
F18 B1 O1 107.4(2)
F17 B1 O1 110.0(2)
F18 B1 O2 109.6(2)
F17 B1 O2 107.2(2)
O1 B1 O2 110.8(2)

loop_
_geom_bond_atom_site_label_1
_geom_bond_atom_site_label_2
_geom_bond_distance
Rh1 P2 2.2265(7)
Rh1 P1 2.2369(6)
Rh1 C25 2.279(3)
Rh1 C24 2.285(3)
Rh1 C28 2.286(3)
Rh1 C21 2.290(3)
P1 O1 1.555(2)
P1 C1 1.840(3)
P1 C6 1.848(3)
P2 O2 1.5594(19)
P2 C16 1.835(3)
P2 C11 1.845(3)
F1 C2 1.346(3)
F2 C3 1.339(3)
F3 C4 1.325(4)
F4 C5 1.337(3)
F5 C7 1.326(3)
F6 C8 1.330(4)
F7 C9 1.342(3)
F8 C10 1.337(4)
F9 C12 1.337(3)
F10 C13 1.320(4)
F11 C14 1.337(4)
F12 C15 1.338(3)
F13 C17 1.340(3)
F14 C18 1.332(4)
F15 C19 1.326(4)
F16 C20 1.329(4)
F17 B1 1.372(4)
F18 B1 1.369(3)
O1 B1 1.472(4)
O2 B1 1.482(4)
C1 C2 1.383(4)
C1 C5 1.386(4)
C2 C3 1.368(4)
C3 N1 1.297(4)
C4 N1 1.308(4)
C4 C5 1.379(4)
C6 C10 1.384(4)
C6 C7 1.385(4)
C7 C8 1.384(4)
C8 N2 1.294(4)
C9 N2 1.302(5)
C9 C10 1.372(4)
C11 C12 1.377(4)
C11 C15 1.393(4)
C12 C13 1.381(4)
C13 N3 1.305(4)
C14 N3 1.299(4)
C14 C15 1.361(4)
C16 C20 1.387(4)
C16 C17 1.389(3)
C17 C18 1.366(4)
C18 N4 1.298(5)
C19 N4 1.303(5)
C19 C20 1.373(4)
C21 C28 1.353(5)
C21 C22B 1.535(3)
C21 C22A 1.537(3)
C22A C23A 1.537(4)
C23A C24 1.532(3)
C22B C23B 1.538(4)
C23B C24 1.538(3)
C24 C25 1.342(5)
C25 C26A 1.533(3)
C25 C26B 1.539(3)
C26A C27A 1.538(4)
C27A C28 1.540(3)
C26B C27B 1.538(4)
C27B C28 1.530(3)
